data_1571144
loop_
_publ_author_name
'Patyk-Ka&#x17a;mierczak, Ewa'
'Izquierdo-Ruiz, Fernando'
'Lobato, Alvaro'
'Ka&#x17a;mierczak, Micha&#x142;'
'Moszczy&#x144;ska, Ida'
'Olejniczak, Anna'
'Recio, J. Manuel'

_publ_section_title
;
 The curious case of proton migration under pressure in the malonic acid
 and 4,4'-bipyridine cocrystal.
;
_journal_coeditor_code YC5045
_journal_issue 2
_journal_name_full IUCrJ
_journal_page_first 168
_journal_page_last 181
_journal_paper_doi 10.1107/S2052252524000344
_journal_volume 11
_journal_year 2024
_chemical_formula_moiety 'C3 H3 O4, C10 H9 N2'
_chemical_formula_sum 'C13 H12 N2 O4'
_chemical_formula_weight 260.25
_chemical_name_systematic '4,4'-bipyridine hydrogen malonate'
_space_group_crystal_system monoclinic
_space_group_IT_number 14
_space_group_name_Hall '-P 2ybc'
_space_group_name_H-M_alt 'P 1 21/c 1'
_atom_sites_solution_hydrogens geom
_atom_sites_solution_primary dual
_audit_creation_date 2022-09-01
_audit_creation_method
;
Olex2 1.5
(compiled 2022.04.07 svn.rca3783a0 for OlexSys, GUI svn.r6498)
;
_cell_angle_alpha 90
_cell_angle_beta 103.18(8)
_cell_angle_gamma 90
_cell_formula_units_Z 4
_cell_length_a 8.438(6)
_cell_length_b 7.9032(14)
_cell_length_c 15.425(10)
_cell_measurement_reflns_used 723
_cell_measurement_temperature 298(2)
_cell_measurement_theta_max 26.3710
_cell_measurement_theta_min 3.2030
_cell_volume 1001.6(10)
_computing_cell_refinement 'CrysAlisPro 1.171.41.93a (Rigaku OD, 2020)'
_computing_data_collection 'CrysAlisPro 1.171.41.93a (Rigaku OD, 2020)'
_computing_data_reduction 'CrysAlisPro 1.171.41.93a (Rigaku OD, 2020)'
_computing_molecular_graphics 'Olex2 1.5 (Dolomanov et al., 2009)'
_computing_publication_material 'Olex2 1.5 (Dolomanov et al., 2009)'
_computing_structure_refinement 'SHELXL 2014/7 (Sheldrick, 2015)'
_computing_structure_solution 'SHELXT  (Sheldrick, 2015)'
_diffrn_ambient_pressure 3040000(20000)
_diffrn_ambient_temperature 298(2)
_diffrn_detector 'CCD plate'
_diffrn_detector_area_resol_mean 16.0338
_diffrn_detector_type EosS2
_diffrn_measured_fraction_theta_full 0.480
_diffrn_measured_fraction_theta_max 0.386
_diffrn_measurement_details
;
List of Runs (angles in degrees, time in seconds):

  # Type    Start    End  Width  t~exp~   \w     \q     \k     \f   Frames
--------------------------------------------------------------------------
  1  \f    -45.00  24.60   0.80   35.00   0.00 -25.00   0.00    --    87
  2  \f    135.00 204.60   0.80   35.00   0.00 -25.00   0.00    --    87
  3  \f    155.00 221.40   0.80   35.00   0.00  25.00   0.00    --    83
  4  \f    -25.00  39.80   0.80   35.00   0.00  25.00   0.00    --    81
  5  \w    -29.00  28.60   0.80   35.00    --   30.00  39.46 -12.90   72
  6  \w    -29.00  28.60   0.80   35.00    --   30.00  39.46 167.10   72
  7  \w    -60.00  20.00   0.80   35.00    --  -30.00  39.46 167.10  100
  8  \w    -55.00  14.60   0.80   35.00    --  -30.00  39.46 -12.90   87
  9  \w    -69.00  -3.40   0.80   35.00    --  -30.00  81.40 -28.90   82
 10  \w    -69.00  -3.40   0.80   35.00    --  -30.00  81.40 151.10   82
 11  \w    -23.00  14.60   0.80   35.00    --   25.00  81.40 151.10   47
 12  \w    -23.00  14.60   0.80   35.00    --   25.00  81.40 -28.90   47
 13  \w    -48.00 -16.00   0.80   35.00    --   25.00 134.60 -56.90   40
 14  \w    -48.00 -15.20   0.80   35.00    --   25.00 134.60 123.10   41
 15  \w    -96.00 -30.40   0.80   35.00    --  -25.00 134.60 123.10   82
 16  \w    -96.00 -30.40   0.80   35.00    --  -25.00 134.60 -56.90   82
;
_diffrn_measurement_device 'four-circle diffractometer'
_diffrn_measurement_device_type 'New Xcalibur, EosS2'
_diffrn_measurement_method '\w and \f scans'
_diffrn_orient_matrix_type 'CrysAlisPro convention (1999,Acta A55,543-557)'
_diffrn_orient_matrix_UB_11 0.0687832000
_diffrn_orient_matrix_UB_12 0.0063368000
_diffrn_orient_matrix_UB_13 0.0362113000
_diffrn_orient_matrix_UB_21 0.0408031000
_diffrn_orient_matrix_UB_22 0.0491115000
_diffrn_orient_matrix_UB_23 -0.0266756000
_diffrn_orient_matrix_UB_31 -0.0326008000
_diffrn_orient_matrix_UB_32 0.0748255000
_diffrn_orient_matrix_UB_33 0.0143258000
_diffrn_radiation_monochromator graphite
_diffrn_radiation_probe x-ray
_diffrn_radiation_type 'Mo K\a'
_diffrn_radiation_wavelength 0.71073
_diffrn_reflns_av_R_equivalents 0.1451
_diffrn_reflns_av_unetI/netI 0.2692
_diffrn_reflns_Laue_measured_fraction_full 0.480
_diffrn_reflns_Laue_measured_fraction_max 0.386
_diffrn_reflns_limit_h_max 10
_diffrn_reflns_limit_h_min -10
_diffrn_reflns_limit_k_max 9
_diffrn_reflns_limit_k_min -10
_diffrn_reflns_limit_l_max 18
_diffrn_reflns_limit_l_min -17
_diffrn_reflns_number 2932
_diffrn_reflns_point_group_measured_fraction_full 0.480
_diffrn_reflns_point_group_measured_fraction_max 0.386
_diffrn_reflns_theta_full 25.242
_diffrn_reflns_theta_max 28.136
_diffrn_reflns_theta_min 3.231
_diffrn_source 'fine-focus sealed X-ray tube'
_diffrn_source_type 'Enhance (Mo) X-ray Source'
_exptl_absorpt_coefficient_mu 0.130
_exptl_absorpt_correction_T_max 0.578
_exptl_absorpt_correction_T_min 0.452
_exptl_absorpt_correction_type gaussian
_exptl_absorpt_process_details
;
CrysAlisPro 1.171.41.93a (Rigaku Oxford Diffraction, 2020)
Numerical absorption correction based on gaussian integration over
a multifaceted crystal model (Absorb Angel (2004) J. Appl. Cryst. 37:486-492)
;
_exptl_crystal_colour colourless
_exptl_crystal_colour_primary colourless
_exptl_crystal_density_diffrn 1.726
_exptl_crystal_description plate
_exptl_crystal_F_000 544
_exptl_crystal_preparation 'mounted in a diamond-anvil cell '
_exptl_crystal_recrystallization_method
; Single crystal grown at ambient conditions from EtOH:DMSO (1:1 vol. ratio) 
mounted in diamond anvil cell
;
_exptl_crystal_size_max 0.283
_exptl_crystal_size_mid 0.124
_exptl_crystal_size_min 0.022
_refine_diff_density_max 0.211
_refine_diff_density_min -0.204
_refine_diff_density_rms 0.048
_refine_ls_extinction_method none
_refine_ls_goodness_of_fit_ref 0.911
_refine_ls_hydrogen_treatment constr
_refine_ls_matrix_type full
_refine_ls_number_parameters 173
_refine_ls_number_reflns 947
_refine_ls_number_restraints 91
_refine_ls_restrained_S_all 0.872
_refine_ls_R_factor_all 0.2782
_refine_ls_R_factor_gt 0.0640
_refine_ls_shift/su_max 0.000
_refine_ls_shift/su_mean 0.000
_refine_ls_structure_factor_coef Fsqd
_refine_ls_weighting_details 'w=1/[\s^2^(Fo^2^)+(0.0300P)^2^] where P=(Fo^2^+2Fc^2^)/3'
_refine_ls_weighting_scheme calc
_refine_ls_wR_factor_gt 0.0942
_refine_ls_wR_factor_ref 0.1620
_reflns_Friedel_coverage 0.000
_reflns_number_gt 269
_reflns_number_total 947
_reflns_threshold_expression 'I > 2\s(I)'
_cod_data_source_file yc5045.cif
_cod_data_source_block BIPYMA_304_rc
_cod_original_cell_volume 1001.5(10)
_cod_database_code 1571144
_shelx_shelxl_version_number 2014/7
_chemical_oxdiff_formula 'C10H8N2, C3H4O4'
_shelx_space_group_comment
;
The symmetry employed for this shelxl refinement is uniquely defined
by the following loop, which should always be used as a source of
symmetry information in preference to the above space-group names.
They are only intended as comments.
;
_shelx_estimated_absorpt_t_max 0.997
_shelx_estimated_absorpt_t_min 0.964
_exptl_oxdiff_absorpt_process_details
;
Gaussian integration over a grid
of 16 x 16 x 16 points =  4096 total grid points
  Based upon method of Burnham (1966)

 Data corrected for diamond-anvil cell absorption
 Note that exptl_absorpt_correction_tmin and _tmax
 the total correction factors applied to the intensities
 The individual factors are: 
         range of dac transmission factors (min-max)      0.453     0.579
         range of gasket transmission (min-max)           1.000     1.000
         range of P media transmission (min-max)          1.000     1.000

 thickness of diamond anvil 1: 13.500 mm, mu =  0.0202 mm-1
       thickness of platten 1:  0.000 mm, mu =  0.0000 mm-1

 thickness of diamond anvil 2: 13.500 mm, mu =  0.0202 mm-1
       thickness of platten 2:  0.000 mm, mu =  0.0000 mm-1

    Gasket shadowing corrections were made based upon
    Gasket thickness = 100.0 microns, radius = 169.0 microns
    Gasket absorption coeff =         0.00 mm-1
    REFLECTION WAS CONSIDERED TOTALLY OBSCURED IF 
 FRACTION CRYSTAL ILLUMINATED WAS LESS THAN 0.00

    Non-absorbing pressure medium
;
_olex2_refinement_description
;
1. Fixed Uiso
 At 1.2 times of:
  All C(H) groups, All C(H,H) groups, All N(H) groups
 At 1.5 times of:
  All O(H) groups
2. Rigid bond restraints
 O1, O2, C12
 with sigma for 1-2 distances of 0.005 and sigma for 1-3 distances of 0.005
 O3, O4, C14
 with sigma for 1-2 distances of 0.01 and sigma for 1-3 distances of 0.01
 N1, C2, C3, C4, C5, C6
 with sigma for 1-2 distances of 0.01 and sigma for 1-3 distances of 0.01
 N2, C8, C9, C10, C11
 with sigma for 1-2 distances of 0.01 and sigma for 1-3 distances of 0.01
3. Uiso/Uaniso restraints and constraints
O1 \\sim O2: within 2A with sigma of 0.005 and sigma for terminal atoms of 0.01
within 2A
C12 \\sim C13 \\sim C14: within 2A with sigma of 0.01 and sigma for terminal
atoms of 0.02 within 2A
C2 \\sim C3 \\sim C4 \\sim C5 \\sim C6 \\sim C7 \\sim C8 \\sim C9 \\sim C10
\\sim C11: within 2A with sigma of 0.01 and sigma for terminal atoms of 0.02
within 2A
4.a Secondary CH2 refined with riding coordinates:
 C13(H13A,H13B)
4.b Aromatic/amide H refined with riding coordinates:
 N1(H1), C2(H2), C3(H3), C5(H5), C6(H6), C8(H8), C9(H9), C10(H10), C11(H11)
4.c Idealised tetrahedral OH refined as rotating group:
 O3(H3A)
;
_ins_header
;
TITL BIPYMA_302_final_56 in P2(1)/c 
REM P2(1)/c (#14 in standard setting)
CELL 0.71073   8.437630   7.903216  15.424639  90.0000 103.1808  90.0000
ZERR    3.00   0.005961   0.001436   0.010313   0.0000   0.0835   0.0000
LATT  1
SYMM -x, y+1/2,-z+1/2 
SFAC C H N O
UNIT 39.00 36.00 6.00 12.00
SIZE 0.02 0.12 0.28
TREF
HKLF 4
END
;
_olex2_submission_special_instructions 'No special instructions were received'
_oxdiff_exptl_absorpt_empirical_details
;
Empirical correction (ABSPACK) includes:
- Absorption correction using spherical harmonics
- Frame scaling
;
_oxdiff_exptl_absorpt_empirical_full_max 1.339
_oxdiff_exptl_absorpt_empirical_full_min 0.825

loop_
_space_group_symop_operation_xyz
'x, y, z'
'-x, y+1/2, -z+1/2'
'-x, -y, -z'
'x, -y-1/2, z-1/2'

loop_
_atom_site_label
_atom_site_type_symbol
_atom_site_fract_x
_atom_site_fract_y
_atom_site_fract_z
_atom_site_U_iso_or_equiv
_atom_site_adp_type
_atom_site_occupancy
_atom_site_site_symmetry_order
_atom_site_calc_flag
_atom_site_refinement_flags_posn
_atom_site_refinement_flags_adp
_atom_site_refinement_flags_occupancy
_atom_site_disorder_assembly
_atom_site_disorder_group
O1 O 0.0594(14) 0.7176(9) 0.6207(9) 0.037(3) Uani 1 1 d . U . . .
O2 O 0.2380(13) 0.6832(9) 0.7501(9) 0.039(3) Uani 1 1 d . U . . .
O3 O -0.0319(13) 0.7615(8) 0.8725(8) 0.033(3) Uani 1 1 d . U . . .
H3A H -0.0943 0.7015 0.8926 0.049 Uiso 1 1 calc R U . . .
O4 O -0.2262(13) 0.7458(9) 0.7443(9) 0.044(4) Uani 1 1 d . U . . .
N1 N 0.2593(17) 0.5096(10) 0.5736(10) 0.030(4) Uani 1 1 d . U . . .
H1 H 0.1989 0.5807 0.5933 0.035 Uiso 1 1 calc R U . . .
N2 N 0.7730(16) -0.0524(10) 0.4188(11) 0.028(4) Uani 1 1 d . U . . .
C2 C 0.3850(18) 0.4483(11) 0.6271(12) 0.028(3) Uani 1 1 d . U . . .
H2 H 0.4049 0.4775 0.6870 0.034 Uiso 1 1 calc R U . . .
C3 C 0.4908(17) 0.3417(10) 0.5993(11) 0.033(3) Uani 1 1 d . U . . .
H3 H 0.5828 0.3027 0.6397 0.039 Uiso 1 1 calc R U . . .
C4 C 0.4618(18) 0.2927(11) 0.5127(12) 0.027(3) Uani 1 1 d . U . . .
C5 C 0.3229(17) 0.3550(11) 0.4552(12) 0.029(3) Uani 1 1 d . U . . .
H5 H 0.2987 0.3235 0.3955 0.035 Uiso 1 1 calc R U . . .
C6 C 0.2198(17) 0.4648(10) 0.4869(11) 0.026(3) Uani 1 1 d . U . . .
H6 H 0.1258 0.5063 0.4492 0.031 Uiso 1 1 calc R U . . .
C7 C 0.5783(19) 0.1799(12) 0.4823(13) 0.030(3) Uani 1 1 d . U . . .
C8 C 0.7042(17) 0.1079(11) 0.5343(11) 0.026(3) Uani 1 1 d . U . . .
H8 H 0.7268 0.1326 0.5949 0.032 Uiso 1 1 calc R U . . .
C9 C 0.8045(17) -0.0026(11) 0.5037(11) 0.030(4) Uani 1 1 d . U . . .
H9 H 0.8967 -0.0438 0.5431 0.036 Uiso 1 1 calc R U . . .
C10 C 0.6515(18) 0.0161(13) 0.3682(13) 0.036(4) Uani 1 1 d . U . . .
H10 H 0.6352 -0.0112 0.3082 0.043 Uiso 1 1 calc R U . . .
C11 C 0.5370(17) 0.1281(10) 0.3900(11) 0.032(4) Uani 1 1 d . U . . .
H11 H 0.4445 0.1651 0.3492 0.039 Uiso 1 1 calc R U . . .
C12 C 0.120(2) 0.7493(15) 0.7010(14) 0.027(4) Uani 1 1 d . U . . .
C13 C 0.0284(15) 0.8807(10) 0.7441(10) 0.031(3) Uani 1 1 d . U . . .
H13A H 0.1053 0.9445 0.7884 0.037 Uiso 1 1 calc R U . . .
H13B H -0.0277 0.9592 0.6991 0.037 Uiso 1 1 calc R U . . .
C14 C -0.095(2) 0.7931(14) 0.7881(14) 0.027(4) Uani 1 1 d . U . . .

loop_
_atom_site_aniso_label
_atom_site_aniso_U_11
_atom_site_aniso_U_22
_atom_site_aniso_U_33
_atom_site_aniso_U_23
_atom_site_aniso_U_13
_atom_site_aniso_U_12
O1 0.024(9) 0.068(5) 0.015(8) -0.009(5) -0.004(8) -0.001(4)
O2 0.041(8) 0.069(5) 0.005(8) 0.009(5) -0.001(7) 0.004(5)
O3 0.017(8) 0.058(5) 0.022(9) 0.012(5) 0.002(8) 0.005(4)
O4 0.034(8) 0.071(5) 0.028(10) -0.011(5) 0.008(8) -0.008(5)
N1 0.037(9) 0.044(5) 0.007(10) 0.001(5) 0.006(9) 0.014(5)
N2 0.020(9) 0.044(5) 0.017(10) -0.002(6) -0.002(9) 0.003(5)
C2 0.026(8) 0.034(5) 0.021(9) 0.003(6) -0.001(7) -0.001(5)
C3 0.028(7) 0.039(5) 0.026(8) -0.002(5) -0.004(7) 0.006(4)
C4 0.024(7) 0.036(4) 0.019(8) 0.003(5) 0.001(7) 0.002(4)
C5 0.023(7) 0.046(5) 0.017(8) -0.004(5) 0.003(7) -0.002(4)
C6 0.021(8) 0.035(5) 0.017(9) 0.003(5) -0.005(7) 0.004(4)
C7 0.024(7) 0.045(5) 0.020(8) 0.000(5) 0.002(7) 0.003(4)
C8 0.023(8) 0.040(5) 0.015(9) -0.001(5) 0.003(7) -0.008(4)
C9 0.023(9) 0.048(5) 0.018(9) -0.004(6) 0.003(8) -0.007(5)
C10 0.026(9) 0.055(6) 0.022(10) -0.004(6) -0.004(8) 0.002(5)
C11 0.026(8) 0.046(5) 0.021(9) 0.000(6) -0.002(7) 0.005(4)
C12 0.036(9) 0.038(6) 0.008(8) 0.009(6) 0.004(8) 0.000(5)
C13 0.039(8) 0.035(5) 0.017(9) 0.011(5) 0.002(7) 0.007(4)
C14 0.036(9) 0.029(5) 0.014(9) 0.005(6) 0.001(8) 0.014(5)

loop_
_atom_type_symbol
_atom_type_description
_atom_type_scat_dispersion_real
_atom_type_scat_dispersion_imag
_atom_type_scat_source
C C 0.0033 0.0016 'International Tables Vol C Tables 4.2.6.8 and 6.1.1.4'
H H 0.0000 0.0000 'International Tables Vol C Tables 4.2.6.8 and 6.1.1.4'
N N 0.0061 0.0033 'International Tables Vol C Tables 4.2.6.8 and 6.1.1.4'
O O 0.0106 0.0060 'International Tables Vol C Tables 4.2.6.8 and 6.1.1.4'

loop_
_exptl_crystal_face_index_h
_exptl_crystal_face_index_k
_exptl_crystal_face_index_l
_exptl_crystal_face_perp_dist
-10 -1 14 0.1204
0 11 1 0.0832
10 2 -14 0.1422
-1 -11 -1 0.0318
-6 -1 -13 0.0100
6 1 13 0.0100

loop_
_geom_angle_atom_site_label_1
_geom_angle_atom_site_label_2
_geom_angle_atom_site_label_3
_geom_angle
_geom_angle_site_symmetry_1
_geom_angle_site_symmetry_3
_geom_angle_publ_flag
C14 O3 H3A 109.5 . . ?
C2 N1 H1 119.3 . . ?
C2 N1 C6 121.4(11) . . ?
C6 N1 H1 119.3 . . ?
C10 N2 C9 115.6(11) . . ?
N1 C2 H2 118.8 . . ?
N1 C2 C3 122.3(16) . . ?
C3 C2 H2 118.8 . . ?
C2 C3 H3 120.0 . . ?
C4 C3 C2 120.0(16) . . ?
C4 C3 H3 120.0 . . ?
C3 C4 C5 117.6(10) . . ?
C3 C4 C7 120.0(16) . . ?
C5 C4 C7 122.4(16) . . ?
C4 C5 H5 120.0 . . ?
C4 C5 C6 119.9(15) . . ?
C6 C5 H5 120.0 . . ?
N1 C6 C5 118.6(15) . . ?
N1 C6 H6 120.7 . . ?
C5 C6 H6 120.7 . . ?
C8 C7 C4 124.9(18) . . ?
C8 C7 C11 117.5(11) . . ?
C11 C7 C4 117.0(16) . . ?
C7 C8 H8 118.5 . . ?
C7 C8 C9 123.0(18) . . ?
C9 C8 H8 118.5 . . ?
N2 C9 C8 121.7(16) . . ?
N2 C9 H9 119.2 . . ?
C8 C9 H9 119.2 . . ?
N2 C10 H10 115.5 . . ?
N2 C10 C11 129.0(18) . . ?
C11 C10 H10 115.5 . . ?
C7 C11 H11 123.6 . . ?
C10 C11 C7 112.9(15) . . ?
C10 C11 H11 123.6 . . ?
O1 C12 C13 115.5(17) . . ?
O2 C12 O1 128.2(15) . . ?
O2 C12 C13 116.1(18) . . ?
C12 C13 H13A 109.6 . . ?
C12 C13 H13B 109.6 . . ?
H13A C13 H13B 108.1 . . ?
C14 C13 C12 110.3(7) . . ?
C14 C13 H13A 109.6 . . ?
C14 C13 H13B 109.6 . . ?
O3 C14 C13 111.1(17) . . ?
O4 C14 O3 127.2(15) . . ?
O4 C14 C13 121.2(18) . . ?

loop_
_geom_bond_atom_site_label_1
_geom_bond_atom_site_label_2
_geom_bond_distance
_geom_bond_site_symmetry_2
_geom_bond_publ_flag
O1 C12 1.25(2) . ?
O2 C12 1.22(2) . ?
O3 H3A 0.8200 . ?
O3 C14 1.31(2) . ?
O4 C14 1.22(2) . ?
N1 H1 0.8600 . ?
N1 C2 1.28(2) . ?
N1 C6 1.35(2) . ?
N2 C9 1.34(2) . ?
N2 C10 1.26(2) . ?
C2 H2 0.9300 . ?
C2 C3 1.366(12) . ?
C3 H3 0.9300 . ?
C3 C4 1.36(2) . ?
C4 C5 1.39(2) . ?
C4 C7 1.480(13) . ?
C5 H5 0.9300 . ?
C5 C6 1.395(11) . ?
C6 H6 0.9300 . ?
C7 C8 1.31(3) . ?
C7 C11 1.45(2) . ?
C8 H8 0.9300 . ?
C8 C9 1.373(12) . ?
C9 H9 0.9300 . ?
C10 H10 0.9300 . ?
C10 C11 1.406(12) . ?
C11 H11 0.9300 . ?
C12 C13 1.534(14) . ?
C13 H13A 0.9700 . ?
C13 H13B 0.9700 . ?
C13 C14 1.533(14) . ?

loop_
_geom_torsion_atom_site_label_1
_geom_torsion_atom_site_label_2
_geom_torsion_atom_site_label_3
_geom_torsion_atom_site_label_4
_geom_torsion
_geom_torsion_site_symmetry_1
_geom_torsion_site_symmetry_2
_geom_torsion_site_symmetry_3
_geom_torsion_site_symmetry_4
_geom_torsion_publ_flag
O1 C12 C13 C14 92.2(15) . . . . ?
O2 C12 C13 C14 -84.5(18) . . . . ?
N1 C2 C3 C4 -2.1(15) . . . . ?
N2 C10 C11 C7 6.2(16) . . . . ?
C2 N1 C6 C5 -2.7(16) . . . . ?
C2 C3 C4 C5 0.1(14) . . . . ?
C2 C3 C4 C7 178.8(8) . . . . ?
C3 C4 C5 C6 0.5(14) . . . . ?
C3 C4 C7 C8 6.7(17) . . . . ?
C3 C4 C7 C11 178.0(9) . . . . ?
C4 C5 C6 N1 0.7(14) . . . . ?
C4 C7 C8 C9 176.7(8) . . . . ?
C4 C7 C11 C10 -177.6(7) . . . . ?
C5 C4 C7 C8 -174.8(11) . . . . ?
C5 C4 C7 C11 -3.5(14) . . . . ?
C6 N1 C2 C3 3.5(17) . . . . ?
C7 C4 C5 C6 -178.1(7) . . . . ?
C7 C8 C9 N2 -4.5(15) . . . . ?
C8 C7 C11 C10 -5.7(14) . . . . ?
C9 N2 C10 C11 -5.4(18) . . . . ?
C10 N2 C9 C8 4.0(14) . . . . ?
C11 C7 C8 C9 5.4(17) . . . . ?
C12 C13 C14 O3 92.9(15) . . . . ?
C12 C13 C14 O4 -79.7(18) . . . . ?

loop_
_exptl_oxdiff_crystal_face_indexfrac_h
_exptl_oxdiff_crystal_face_indexfrac_k
_exptl_oxdiff_crystal_face_indexfrac_l
_exptl_oxdiff_crystal_face_x
_exptl_oxdiff_crystal_face_y
_exptl_oxdiff_crystal_face_z
-10.4531 -0.6578 14.4196 -0.2010 -0.8435 0.4981
0.2325 11.1228 1.2100 0.1303 0.5235 0.8420
10.3007 2.2757 -13.9851 0.2165 0.9051 -0.3659
-0.6670 -11.1182 -0.6061 -0.1383 -0.5571 -0.8189
-6.3455 -0.7016 -13.2916 -0.9222 0.0612 -0.0360
6.1688 0.6875 13.3229 0.9111 -0.0699 0.0412
